data_4128857
loop_
_publ_author_name
'Bhardwaj, Rajni M.'
'McMahon, Jennifer A.'
'Nyman, Jonas'
'Price, Louise S.'
'Konar, Sumit'
'Oswald, Iain D. H.'
'Pulham, Colin R.'
'Price, Sarah L.'
'Reutzel-Edens, Susan M'

_publ_section_title
;
 A Prolific Solvate Former, Galunisertib, under the Pressure of Crystal
 Structure Prediction, Produces Ten Diverse Polymorphs.
;
_journal_issue 35
_journal_name_full 'Journal of the American Chemical Society'
_journal_page_first 13887
_journal_page_last 13897
_journal_paper_doi 10.1021/jacs.9b06634
_journal_volume 141
_journal_year 2019
_chemical_formula_moiety 'C22 H19 N5 O, 2(C4 H8 O2)'
_chemical_formula_sum 'C30 H35 N5 O5'
_chemical_formula_weight 545.63
_chemical_name_common 'TGF Beta'
_space_group_crystal_system triclinic
_space_group_IT_number 2
_space_group_name_Hall '-P 1'
_space_group_name_H-M_alt 'P -1'
_atom_sites_solution_hydrogens geom
_audit_creation_method SHELXL-2014/7
_cell_angle_alpha 69.035(3)
_cell_angle_beta 86.603(2)
_cell_angle_gamma 81.573(2)
_cell_formula_units_Z 2
_cell_length_a 10.6011(8)
_cell_length_b 11.6654(9)
_cell_length_c 12.5667(9)
_cell_measurement_reflns_used 9235
_cell_measurement_temperature 100(2)
_cell_measurement_theta_max 72.13
_cell_measurement_theta_min 3.77
_cell_volume 1435.49(19)
_computing_cell_refinement 'SAINT 7.46A (Bruker-AXS, 2011)'
_computing_data_collection 'APEX2 v2011.4.0 (Bruker-AXS, 2011)'
_computing_data_reduction 'SAINT 7.46A (Bruker-AXS, 2011)'
_computing_molecular_graphics 'Bruker SHELXTL'
_computing_publication_material 'Bruker SHELXTL'
_computing_structure_refinement 'SHELXL-2016/6 (Sheldrick, 2016)'
_computing_structure_solution 'SHELXT (Sheldrick, 2015)'
_diffrn_ambient_temperature 100(2)
_diffrn_detector_area_resol_mean 10.4
_diffrn_measured_fraction_theta_full 0.992
_diffrn_measured_fraction_theta_max 0.989
_diffrn_measurement_device_type 'Bruker Photon 100 CMOS'
_diffrn_measurement_method '\f and \w scans'
_diffrn_radiation_monochromator 'Incoatec I\mS multilayer optics'
_diffrn_radiation_source 'I\mS micro-focus sealed tube'
_diffrn_radiation_type CuK\a
_diffrn_radiation_wavelength 1.54178
_diffrn_reflns_av_R_equivalents 0.0392
_diffrn_reflns_av_unetI/netI 0.0209
_diffrn_reflns_Laue_measured_fraction_full 0.992
_diffrn_reflns_Laue_measured_fraction_max 0.989
_diffrn_reflns_limit_h_max 13
_diffrn_reflns_limit_h_min -13
_diffrn_reflns_limit_k_max 14
_diffrn_reflns_limit_k_min -14
_diffrn_reflns_limit_l_max 15
_diffrn_reflns_limit_l_min -15
_diffrn_reflns_number 48029
_diffrn_reflns_point_group_measured_fraction_full 0.992
_diffrn_reflns_point_group_measured_fraction_max 0.989
_diffrn_reflns_theta_full 67.679
_diffrn_reflns_theta_max 72.211
_diffrn_reflns_theta_min 3.767
_diffrn_source 'I\mS micro-focus sealed tube'
_exptl_absorpt_coefficient_mu 0.711
_exptl_absorpt_correction_T_max 0.7536
_exptl_absorpt_correction_T_min 0.6547
_exptl_absorpt_correction_type multi-scan
_exptl_absorpt_process_details 'SADABS (Sheldrick, 2009)'
_exptl_crystal_colour colorless
_exptl_crystal_density_diffrn 1.262
_exptl_crystal_description tabular
_exptl_crystal_F_000 580
_exptl_crystal_size_max 0.255
_exptl_crystal_size_mid 0.224
_exptl_crystal_size_min 0.080
_refine_diff_density_max 0.301
_refine_diff_density_min -0.209
_refine_diff_density_rms 0.038
_refine_ls_extinction_coef 0.0090(5)
_refine_ls_extinction_expression Fc^*^=kFc[1+0.001xFc^2^\l^3^/sin(2\q)]^-1/4^
_refine_ls_extinction_method 'SHELXL-2014/7 (Sheldrick 2014'
_refine_ls_goodness_of_fit_ref 1.006
_refine_ls_hydrogen_treatment constr
_refine_ls_matrix_type full
_refine_ls_number_parameters 363
_refine_ls_number_reflns 5595
_refine_ls_number_restraints 0
_refine_ls_restrained_S_all 1.006
_refine_ls_R_factor_all 0.0364
_refine_ls_R_factor_gt 0.0349
_refine_ls_shift/su_max 0.000
_refine_ls_shift/su_mean 0.000
_refine_ls_structure_factor_coef Fsqd
_refine_ls_weighting_details 'w=1/[\s^2^(Fo^2^)+(0.0402P)^2^+0.5681P] where P=(Fo^2^+2Fc^2^)/3'
_refine_ls_weighting_scheme calc
_refine_ls_wR_factor_gt 0.0871
_refine_ls_wR_factor_ref 0.0882
_reflns_Friedel_coverage 0.000
_reflns_number_gt 5313
_reflns_number_total 5595
_reflns_threshold_expression 'I > 2\s(I)'
_cod_data_source_file ja9b06634_si_001.cif
_cod_data_source_block Galunisertib_Didioxane
_cod_database_code 4128857
_shelx_shelxl_version_number 2014/7
_shelx_space_group_comment
;
The symmetry employed for this shelxl refinement is uniquely defined
by the following loop, which should always be used as a source of
symmetry information in preference to the above space-group names.
They are only intended as comments.
;
_shelx_estimated_absorpt_t_min 0.839
_shelx_estimated_absorpt_t_max 0.945

loop_
_space_group_symop_operation_xyz
'x, y, z'
'-x, -y, -z'

loop_
_atom_site_label
_atom_site_type_symbol
_atom_site_fract_x
_atom_site_fract_y
_atom_site_fract_z
_atom_site_U_iso_or_equiv
_atom_site_adp_type
_atom_site_occupancy
_atom_site_site_symmetry_order
_atom_site_calc_flag
_atom_site_refinement_flags_posn
_atom_site_refinement_flags_adp
O26 O 0.56765(9) 0.33188(7) 0.05240(6) 0.02869(19) Uani 1 1 d . .
O4S O 0.75155(8) 0.90008(8) 0.13548(7) 0.02845(19) Uani 1 1 d . .
N10 N 0.39170(8) 0.42540(8) 0.61370(7) 0.01643(18) Uani 1 1 d . .
N9 N 0.49337(8) 0.42180(8) 0.67481(7) 0.01746(18) Uani 1 1 d . .
O1T O 1.01909(9) 0.65193(9) 0.67171(8) 0.0413(2) Uani 1 1 d . .
N19 N 0.69125(8) -0.06622(8) 0.54366(8) 0.02023(19) Uani 1 1 d . .
O1S O 0.68335(10) 0.89529(9) -0.07637(7) 0.0406(2) Uani 1 1 d . .
N3 N 0.79609(8) 0.25198(8) 0.65547(8) 0.02024(19) Uani 1 1 d . .
N27 N 0.52834(11) 0.46431(9) 0.14700(8) 0.0322(2) Uani 1 1 d . .
H27A H 0.5114 0.5281 0.0836 0.039 Uiso 1 1 calc R U
H27B H 0.5240 0.4754 0.2129 0.039 Uiso 1 1 calc R U
O4T O 0.96813(11) 0.68825(11) 0.88110(9) 0.0530(3) Uani 1 1 d . .
C15 C 0.52663(9) 0.27424(9) 0.59102(8) 0.0148(2) Uani 1 1 d . .
C8 C 0.57646(9) 0.32871(9) 0.66155(8) 0.0156(2) Uani 1 1 d . .
C14 C 0.40681(9) 0.34191(9) 0.56155(8) 0.0157(2) Uani 1 1 d . .
C16 C 0.58332(9) 0.16032(9) 0.57089(8) 0.0153(2) Uani 1 1 d . .
C25 C 0.60162(9) 0.15356(9) 0.45980(8) 0.0153(2) Uani 1 1 d . .
C17 C 0.61929(10) 0.05426(9) 0.66211(9) 0.0186(2) Uani 1 1 d . .
H17 H 0.6077 0.0548 0.7375 0.022 Uiso 1 1 calc R U
C20 C 0.65484(9) 0.03756(9) 0.45106(9) 0.0173(2) Uani 1 1 d . .
C4 C 0.70419(10) 0.29731(9) 0.71337(9) 0.0178(2) Uani 1 1 d . .
C21 C 0.67003(10) 0.02782(10) 0.34187(9) 0.0197(2) Uani 1 1 d . .
H21 H 0.7027 -0.0497 0.3353 0.024 Uiso 1 1 calc R U
C24 C 0.57127(9) 0.25667(9) 0.35852(8) 0.0159(2) Uani 1 1 d . .
H24 H 0.5377 0.3348 0.3633 0.019 Uiso 1 1 calc R U
C23 C 0.58979(10) 0.24511(9) 0.25332(9) 0.0178(2) Uani 1 1 d . .
C18 C 0.67316(10) -0.05504(10) 0.64434(9) 0.0206(2) Uani 1 1 d . .
H18 H 0.6983 -0.1259 0.7096 0.025 Uiso 1 1 calc R U
C26 C 0.56051(10) 0.35115(10) 0.14332(9) 0.0211(2) Uani 1 1 d . .
C22 C 0.63838(10) 0.12843(10) 0.24580(9) 0.0200(2) Uani 1 1 d . .
H22 H 0.6491 0.1201 0.1732 0.024 Uiso 1 1 calc R U
C5 C 0.72667(11) 0.31450(10) 0.81463(9) 0.0244(2) Uani 1 1 d . .
H5 H 0.6591 0.3447 0.8548 0.029 Uiso 1 1 calc R U
C13 C 0.29052(10) 0.35768(9) 0.49309(9) 0.0195(2) Uani 1 1 d . .
H13A H 0.2627 0.2768 0.5040 0.023 Uiso 1 1 calc R U
H13B H 0.3056 0.4016 0.4109 0.023 Uiso 1 1 calc R U
C11 C 0.26876(10) 0.50513(10) 0.59656(9) 0.0205(2) Uani 1 1 d . .
H11A H 0.2765 0.5904 0.5439 0.025 Uiso 1 1 calc R U
H11B H 0.2307 0.5081 0.6696 0.025 Uiso 1 1 calc R U
C2 C 0.91502(10) 0.22158(10) 0.69701(10) 0.0252(2) Uani 1 1 d . .
C6 C 0.85049(12) 0.28624(11) 0.85473(10) 0.0299(3) Uani 1 1 d . .
H6 H 0.8696 0.2988 0.9224 0.036 Uiso 1 1 calc R U
C12 C 0.19166(10) 0.43702(10) 0.54350(10) 0.0249(2) Uani 1 1 d . .
H12A H 0.1353 0.4973 0.4828 0.030 Uiso 1 1 calc R U
H12B H 0.1383 0.3834 0.6023 0.030 Uiso 1 1 calc R U
C7 C 0.94588(11) 0.23976(11) 0.79577(11) 0.0299(3) Uani 1 1 d . .
H7 H 1.0313 0.2204 0.8220 0.036 Uiso 1 1 calc R U
C5S C 0.78304(13) 0.99101(12) 0.03048(10) 0.0313(3) Uani 1 1 d . .
H5S1 H 0.8638 1.0199 0.0390 0.038 Uiso 1 1 calc R U
H5S2 H 0.7153 1.0631 0.0108 0.038 Uiso 1 1 calc R U
C6S C 0.79726(13) 0.93944(12) -0.06385(10) 0.0329(3) Uani 1 1 d . .
H6S1 H 0.8173 1.0048 -0.1361 0.040 Uiso 1 1 calc R U
H6S2 H 0.8688 0.8708 -0.0467 0.040 Uiso 1 1 calc R U
C1 C 1.01200(12) 0.16585(13) 0.63165(13) 0.0377(3) Uani 1 1 d . .
H1A H 0.9860 0.0895 0.6296 0.057 Uiso 1 1 calc R U
H1B H 1.0950 0.1469 0.6689 0.057 Uiso 1 1 calc R U
H1C H 1.0185 0.2247 0.5537 0.057 Uiso 1 1 calc R U
C3S C 0.63782(12) 0.85542(14) 0.12257(11) 0.0366(3) Uani 1 1 d . .
H3S1 H 0.5662 0.9239 0.1051 0.044 Uiso 1 1 calc R U
H3S2 H 0.6176 0.7902 0.1949 0.044 Uiso 1 1 calc R U
C2T C 0.90772(14) 0.61662(13) 0.73598(12) 0.0395(3) Uani 1 1 d . .
H2T1 H 0.8835 0.5435 0.7238 0.047 Uiso 1 1 calc R U
H2T2 H 0.8366 0.6851 0.7097 0.047 Uiso 1 1 calc R U
C2S C 0.65241(16) 0.80335(14) 0.02855(11) 0.0449(4) Uani 1 1 d . .
H2S1 H 0.7207 0.7317 0.0481 0.054 Uiso 1 1 calc R U
H2S2 H 0.5719 0.7739 0.0201 0.054 Uiso 1 1 calc R U
C6T C 1.05548(15) 0.75548(15) 0.69085(14) 0.0465(4) Uani 1 1 d . .
H6T1 H 0.9874 0.8269 0.6636 0.056 Uiso 1 1 calc R U
H6T2 H 1.1343 0.7790 0.6472 0.056 Uiso 1 1 calc R U
C3T C 0.92971(17) 0.58601(15) 0.86075(13) 0.0485(4) Uani 1 1 d . .
H3T1 H 0.8502 0.5638 0.9038 0.058 Uiso 1 1 calc R U
H3T2 H 0.9965 0.5135 0.8883 0.058 Uiso 1 1 calc R U
C5T C 1.07796(16) 0.72519(18) 0.81528(15) 0.0543(4) Uani 1 1 d . .
H5T1 H 1.1501 0.6576 0.8410 0.065 Uiso 1 1 calc R U
H5T2 H 1.1013 0.7988 0.8271 0.065 Uiso 1 1 calc R U

loop_
_atom_site_aniso_label
_atom_site_aniso_U_11
_atom_site_aniso_U_22
_atom_site_aniso_U_33
_atom_site_aniso_U_23
_atom_site_aniso_U_13
_atom_site_aniso_U_12
O26 0.0500(5) 0.0218(4) 0.0151(4) -0.0088(3) -0.0033(3) -0.0003(3)
O4S 0.0300(4) 0.0346(5) 0.0192(4) -0.0074(3) -0.0023(3) -0.0043(3)
N10 0.0177(4) 0.0155(4) 0.0160(4) -0.0064(3) -0.0012(3) 0.0006(3)
N9 0.0203(4) 0.0174(4) 0.0153(4) -0.0067(3) -0.0019(3) -0.0012(3)
O1T 0.0439(5) 0.0430(5) 0.0387(5) -0.0203(4) -0.0010(4) 0.0042(4)
N19 0.0226(4) 0.0155(4) 0.0216(4) -0.0062(4) -0.0022(3) 0.0008(3)
O1S 0.0550(6) 0.0465(6) 0.0193(4) -0.0045(4) -0.0075(4) -0.0196(5)
N3 0.0187(4) 0.0178(4) 0.0220(4) -0.0043(4) -0.0010(3) -0.0023(3)
N27 0.0641(7) 0.0179(5) 0.0126(4) -0.0058(4) -0.0074(4) 0.0045(4)
O4T 0.0597(7) 0.0672(7) 0.0509(6) -0.0388(6) 0.0163(5) -0.0275(6)
C15 0.0176(5) 0.0144(5) 0.0115(4) -0.0037(4) 0.0008(3) -0.0027(4)
C8 0.0190(5) 0.0144(5) 0.0127(4) -0.0040(4) 0.0002(4) -0.0022(4)
C14 0.0196(5) 0.0139(5) 0.0133(4) -0.0043(4) 0.0007(4) -0.0030(4)
C16 0.0141(4) 0.0158(5) 0.0169(5) -0.0064(4) -0.0005(3) -0.0029(4)
C25 0.0141(4) 0.0154(5) 0.0173(5) -0.0066(4) -0.0006(4) -0.0025(4)
C17 0.0213(5) 0.0183(5) 0.0158(5) -0.0057(4) -0.0013(4) -0.0018(4)
C20 0.0165(5) 0.0156(5) 0.0205(5) -0.0072(4) -0.0009(4) -0.0022(4)
C4 0.0212(5) 0.0134(5) 0.0174(5) -0.0028(4) -0.0026(4) -0.0032(4)
C21 0.0211(5) 0.0169(5) 0.0232(5) -0.0106(4) 0.0000(4) -0.0002(4)
C24 0.0175(5) 0.0141(5) 0.0176(5) -0.0073(4) -0.0010(4) -0.0015(4)
C23 0.0201(5) 0.0176(5) 0.0169(5) -0.0071(4) -0.0013(4) -0.0030(4)
C18 0.0239(5) 0.0155(5) 0.0195(5) -0.0031(4) -0.0035(4) 0.0003(4)
C26 0.0291(6) 0.0199(5) 0.0157(5) -0.0079(4) -0.0018(4) -0.0025(4)
C22 0.0240(5) 0.0212(5) 0.0182(5) -0.0114(4) 0.0003(4) -0.0024(4)
C5 0.0293(6) 0.0231(5) 0.0213(5) -0.0082(4) -0.0056(4) -0.0018(4)
C13 0.0189(5) 0.0177(5) 0.0216(5) -0.0065(4) -0.0038(4) -0.0017(4)
C11 0.0184(5) 0.0188(5) 0.0231(5) -0.0078(4) 0.0002(4) 0.0019(4)
C2 0.0199(5) 0.0199(5) 0.0302(6) -0.0012(5) -0.0026(4) -0.0037(4)
C6 0.0364(7) 0.0272(6) 0.0259(6) -0.0063(5) -0.0132(5) -0.0064(5)
C12 0.0179(5) 0.0234(5) 0.0339(6) -0.0114(5) -0.0012(4) -0.0013(4)
C7 0.0237(6) 0.0258(6) 0.0342(6) -0.0005(5) -0.0116(5) -0.0058(4)
C5S 0.0371(7) 0.0288(6) 0.0271(6) -0.0077(5) 0.0021(5) -0.0083(5)
C6S 0.0387(7) 0.0363(7) 0.0225(6) -0.0080(5) 0.0059(5) -0.0095(5)
C1 0.0212(6) 0.0395(7) 0.0480(8) -0.0123(6) 0.0010(5) 0.0013(5)
C3S 0.0290(6) 0.0486(8) 0.0232(6) 0.0004(6) -0.0004(5) -0.0111(6)
C2T 0.0423(7) 0.0338(7) 0.0443(8) -0.0159(6) -0.0091(6) -0.0025(6)
C2S 0.0600(9) 0.0449(8) 0.0284(7) -0.0015(6) -0.0098(6) -0.0286(7)
C6T 0.0404(8) 0.0523(9) 0.0501(9) -0.0209(7) 0.0082(6) -0.0131(7)
C3T 0.0588(9) 0.0512(9) 0.0424(8) -0.0205(7) 0.0027(7) -0.0196(7)
C5T 0.0475(9) 0.0734(11) 0.0560(10) -0.0342(9) 0.0054(7) -0.0249(8)

loop_
_atom_type_symbol
_atom_type_description
_atom_type_scat_dispersion_real
_atom_type_scat_dispersion_imag
_atom_type_scat_source
C C 0.0181 0.0091 'International Tables Vol C Tables 4.2.6.8 and 6.1.1.4'
H H 0.0000 0.0000 'International Tables Vol C Tables 4.2.6.8 and 6.1.1.4'
N N 0.0311 0.0180 'International Tables Vol C Tables 4.2.6.8 and 6.1.1.4'
O O 0.0492 0.0322 'International Tables Vol C Tables 4.2.6.8 and 6.1.1.4'

loop_
_geom_angle_atom_site_label_1
_geom_angle_atom_site_label_2
_geom_angle_atom_site_label_3
_geom_angle
C3S O4S C5S 109.60(9)
C14 N10 N9 114.04(8)
C14 N10 C11 115.95(8)
N9 N10 C11 130.01(8)
C8 N9 N10 103.50(8)
C2T O1T C6T 109.61(10)
C18 N19 C20 116.43(9)
C6S O1S C2S 109.69(9)
C4 N3 C2 118.42(9)
C26 N27 H27A 120.0
C26 N27 H27B 120.0
H27A N27 H27B 120.0
C5T O4T C3T 110.03(12)
C14 C15 C8 103.67(8)
C14 C15 C16 129.06(9)
C8 C15 C16 126.62(9)
N9 C8 C15 111.92(9)
N9 C8 C4 120.47(9)
C15 C8 C4 127.56(9)
N10 C14 C15 106.85(8)
N10 C14 C13 109.29(8)
C15 C14 C13 143.85(9)
C17 C16 C25 117.36(9)
C17 C16 C15 119.60(9)
C25 C16 C15 123.04(9)
C24 C25 C16 123.10(9)
C24 C25 C20 118.90(9)
C16 C25 C20 117.99(9)
C16 C17 C18 120.27(9)
C16 C17 H17 119.9
C18 C17 H17 119.9
N19 C20 C21 117.84(9)
N19 C20 C25 123.26(9)
C21 C20 C25 118.90(9)
N3 C4 C5 122.99(10)
N3 C4 C8 114.88(9)
C5 C4 C8 122.13(9)
C22 C21 C20 120.85(9)
C22 C21 H21 119.6
C20 C21 H21 119.6
C23 C24 C25 120.88(9)
C23 C24 H24 119.6
C25 C24 H24 119.6
C24 C23 C22 119.74(9)
C24 C23 C26 123.22(9)
C22 C23 C26 117.04(9)
N19 C18 C17 124.67(10)
N19 C18 H18 117.7
C17 C18 H18 117.7
O26 C26 N27 121.89(10)
O26 C26 C23 119.78(9)
N27 C26 C23 118.32(9)
C21 C22 C23 120.67(9)
C21 C22 H22 119.7
C23 C22 H22 119.7
C6 C5 C4 117.99(11)
C6 C5 H5 121.0
C4 C5 H5 121.0
C14 C13 C12 102.05(8)
C14 C13 H13A 111.4
C12 C13 H13A 111.4
C14 C13 H13B 111.4
C12 C13 H13B 111.4
H13A C13 H13B 109.2
N10 C11 C12 100.50(8)
N10 C11 H11A 111.7
C12 C11 H11A 111.7
N10 C11 H11B 111.7
C12 C11 H11B 111.7
H11A C11 H11B 109.4
N3 C2 C7 121.97(11)
N3 C2 C1 115.89(11)
C7 C2 C1 122.14(11)
C7 C6 C5 119.52(11)
C7 C6 H6 120.2
C5 C6 H6 120.2
C11 C12 C13 106.50(8)
C11 C12 H12A 110.4
C13 C12 H12A 110.4
C11 C12 H12B 110.4
C13 C12 H12B 110.4
H12A C12 H12B 108.6
C6 C7 C2 119.05(10)
C6 C7 H7 120.5
C2 C7 H7 120.5
O4S C5S C6S 111.10(10)
O4S C5S H5S1 109.4
C6S C5S H5S1 109.4
O4S C5S H5S2 109.4
C6S C5S H5S2 109.4
H5S1 C5S H5S2 108.0
O1S C6S C5S 110.49(10)
O1S C6S H6S1 109.6
C5S C6S H6S1 109.6
O1S C6S H6S2 109.6
C5S C6S H6S2 109.6
H6S1 C6S H6S2 108.1
C2 C1 H1A 109.5
C2 C1 H1B 109.5
H1A C1 H1B 109.5
C2 C1 H1C 109.5
H1A C1 H1C 109.5
H1B C1 H1C 109.5
O4S C3S C2S 110.75(11)
O4S C3S H3S1 109.5
C2S C3S H3S1 109.5
O4S C3S H3S2 109.5
C2S C3S H3S2 109.5
H3S1 C3S H3S2 108.1
O1T C2T C3T 110.71(12)
O1T C2T H2T1 109.5
C3T C2T H2T1 109.5
O1T C2T H2T2 109.5
C3T C2T H2T2 109.5
H2T1 C2T H2T2 108.1
O1S C2S C3S 110.51(12)
O1S C2S H2S1 109.5
C3S C2S H2S1 109.5
O1S C2S H2S2 109.5
C3S C2S H2S2 109.5
H2S1 C2S H2S2 108.1
O1T C6T C5T 110.53(13)
O1T C6T H6T1 109.5
C5T C6T H6T1 109.5
O1T C6T H6T2 109.5
C5T C6T H6T2 109.5
H6T1 C6T H6T2 108.1
O4T C3T C2T 111.01(13)
O4T C3T H3T1 109.4
C2T C3T H3T1 109.4
O4T C3T H3T2 109.4
C2T C3T H3T2 109.4
H3T1 C3T H3T2 108.0
O4T C5T C6T 111.31(13)
O4T C5T H5T1 109.4
C6T C5T H5T1 109.4
O4T C5T H5T2 109.4
C6T C5T H5T2 109.4
H5T1 C5T H5T2 108.0

loop_
_geom_bond_atom_site_label_1
_geom_bond_atom_site_label_2
_geom_bond_distance
O26 C26 1.2371(13)
O4S C3S 1.4209(15)
O4S C5S 1.4239(14)
N10 C14 1.3425(13)
N10 N9 1.3473(12)
N10 C11 1.4644(13)
N9 C8 1.3471(13)
O1T C2T 1.4168(18)
O1T C6T 1.4216(18)
N19 C18 1.3178(14)
N19 C20 1.3700(14)
O1S C6S 1.4181(16)
O1S C2S 1.4269(16)
N3 C4 1.3411(14)
N3 C2 1.3426(14)
N27 C26 1.3307(14)
N27 H27A 0.8800
N27 H27B 0.8800
O4T C5T 1.4154(19)
O4T C3T 1.4236(18)
C15 C14 1.3880(14)
C15 C8 1.4231(13)
C15 C16 1.4763(13)
C8 C4 1.4765(14)
C14 C13 1.4967(14)
C16 C17 1.3744(14)
C16 C25 1.4266(13)
C25 C24 1.4176(14)
C25 C20 1.4271(13)
C17 C18 1.4060(14)
C17 H17 0.9500
C20 C21 1.4148(14)
C4 C5 1.3960(15)
C21 C22 1.3661(15)
C21 H21 0.9500
C24 C23 1.3761(14)
C24 H24 0.9500
C23 C22 1.4170(14)
C23 C26 1.5007(14)
C18 H18 0.9500
C22 H22 0.9500
C5 C6 1.3850(16)
C5 H5 0.9500
C13 C12 1.5534(14)
C13 H13A 0.9900
C13 H13B 0.9900
C11 C12 1.5421(15)
C11 H11A 0.9900
C11 H11B 0.9900
C2 C7 1.3961(17)
C2 C1 1.4968(17)
C6 C7 1.3797(19)
C6 H6 0.9500
C12 H12A 0.9900
C12 H12B 0.9900
C7 H7 0.9500
C5S C6S 1.5008(17)
C5S H5S1 0.9900
C5S H5S2 0.9900
C6S H6S1 0.9900
C6S H6S2 0.9900
C1 H1A 0.9800
C1 H1B 0.9800
C1 H1C 0.9800
C3S C2S 1.501(2)
C3S H3S1 0.9900
C3S H3S2 0.9900
C2T C3T 1.503(2)
C2T H2T1 0.9900
C2T H2T2 0.9900
C2S H2S1 0.9900
C2S H2S2 0.9900
C6T C5T 1.500(2)
C6T H6T1 0.9900
C6T H6T2 0.9900
C3T H3T1 0.9900
C3T H3T2 0.9900
C5T H5T1 0.9900
C5T H5T2 0.9900

loop_
_geom_torsion_atom_site_label_1
_geom_torsion_atom_site_label_2
_geom_torsion_atom_site_label_3
_geom_torsion_atom_site_label_4
_geom_torsion
C14 N10 N9 C8 -1.07(11)
C11 N10 N9 C8 178.51(10)
N10 N9 C8 C15 0.37(11)
N10 N9 C8 C4 177.95(8)
C14 C15 C8 N9 0.38(11)
C16 C15 C8 N9 -171.10(9)
C14 C15 C8 C4 -176.98(9)
C16 C15 C8 C4 11.54(16)
N9 N10 C14 C15 1.35(11)
C11 N10 C14 C15 -178.30(8)
N9 N10 C14 C13 -177.87(8)
C11 N10 C14 C13 2.49(12)
C8 C15 C14 N10 -0.98(10)
C16 C15 C14 N10 170.20(9)
C8 C15 C14 C13 177.76(13)
C16 C15 C14 C13 -11.0(2)
C14 C15 C16 C17 -118.99(11)
C8 C15 C16 C17 50.32(14)
C14 C15 C16 C25 60.10(14)
C8 C15 C16 C25 -130.59(11)
C17 C16 C25 C24 -178.58(9)
C15 C16 C25 C24 2.31(15)
C17 C16 C25 C20 0.45(13)
C15 C16 C25 C20 -178.66(9)
C25 C16 C17 C18 0.73(14)
C15 C16 C17 C18 179.87(9)
C18 N19 C20 C21 -178.45(9)
C18 N19 C20 C25 0.90(15)
C24 C25 C20 N19 177.74(9)
C16 C25 C20 N19 -1.33(14)
C24 C25 C20 C21 -2.91(14)
C16 C25 C20 C21 178.02(9)
C2 N3 C4 C5 0.12(15)
C2 N3 C4 C8 179.80(9)
N9 C8 C4 N3 -149.06(9)
C15 C8 C4 N3 28.10(14)
N9 C8 C4 C5 30.61(15)
C15 C8 C4 C5 -152.23(11)
N19 C20 C21 C22 -178.49(9)
C25 C20 C21 C22 2.13(15)
C16 C25 C24 C23 -179.49(9)
C20 C25 C24 C23 1.49(14)
C25 C24 C23 C22 0.77(15)
C25 C24 C23 C26 -179.44(9)
C20 N19 C18 C17 0.39(16)
C16 C17 C18 N19 -1.24(17)
C24 C23 C26 O26 -172.99(10)
C22 C23 C26 O26 6.80(15)
C24 C23 C26 N27 7.55(16)
C22 C23 C26 N27 -172.66(10)
C20 C21 C22 C23 0.14(16)
C24 C23 C22 C21 -1.62(15)
C26 C23 C22 C21 178.58(10)
N3 C4 C5 C6 1.77(16)
C8 C4 C5 C6 -177.88(10)
N10 C14 C13 C12 -16.22(11)
C15 C14 C13 C12 165.05(13)
C14 N10 C11 C12 12.51(11)
N9 N10 C11 C12 -167.07(10)
C4 N3 C2 C7 -2.22(16)
C4 N3 C2 C1 177.17(10)
C4 C5 C6 C7 -1.57(17)
N10 C11 C12 C13 -21.72(10)
C14 C13 C12 C11 23.49(11)
C5 C6 C7 C2 -0.38(17)
N3 C2 C7 C6 2.37(17)
C1 C2 C7 C6 -176.99(11)
C3S O4S C5S C6S -57.20(13)
C2S O1S C6S C5S -57.72(15)
O4S C5S C6S O1S 58.02(14)
C5S O4S C3S C2S 57.29(14)
C6T O1T C2T C3T -58.05(15)
C6S O1S C2S C3S 58.02(16)
O4S C3S C2S O1S -58.35(16)
C2T O1T C6T C5T 58.02(16)
C5T O4T C3T C2T -56.02(18)
O1T C2T C3T O4T 57.59(17)
C3T O4T C5T C6T 56.27(19)
O1T C6T C5T O4T -57.83(18)
